data_4309190
loop_
_publ_author_name
'Louise Huebner'
'Anna Kornienko'
'Thomas J. Emge'
'John G. Brennan'

_publ_section_title
;
Lanthanide Clusters with Internal Ln: Fragmentation and the Formation of
Dimers with Bridging Se2- and Se22- Ligands
;
_journal_name_full 'Inorganic Chemistry'
_journal_page_first 5118
_journal_page_last 5122
_journal_paper_doi 10.1021/ic050150g
_journal_volume 44
_journal_year 2005
_chemical_formula_sum 'C32.5 H32.5 Br2 N6.5 Se3 Yb2'
_chemical_formula_weight 1256.93
_space_group_IT_number 15
_symmetry_cell_setting monoclinic
_symmetry_space_group_name_Hall '-C 2yc'
_symmetry_space_group_name_H-M 'C 1 2/c 1'
_atom_sites_solution_hydrogens geom
_atom_sites_solution_primary direct
_atom_sites_solution_secondary difmap
_audit_creation_method SHELXL-97
_cell_angle_alpha 90.00
_cell_angle_beta 94.234(2)
_cell_angle_gamma 90.00
_cell_formula_units_Z 8
_cell_length_a 47.710(4)
_cell_length_b 9.6254(8)
_cell_length_c 16.4448(14)
_cell_measurement_reflns_used 6613
_cell_measurement_temperature 100(2)
_cell_measurement_theta_max 26.35
_cell_measurement_theta_min 2.48
_cell_volume 7531.3(11)
_computing_cell_refinement 'Bruker SMART'
_computing_data_collection 'Bruker SMART'
_computing_data_reduction 'Bruker SAINT'
_computing_molecular_graphics 'Bruker SHELXTL'
_computing_publication_material 'Bruker SHELXTL'
_computing_structure_refinement 'SHELXL-97 (Sheldrick, 1997)'
_computing_structure_solution 'SHELXS-97 (Sheldrick, 1990)'
_diffrn_ambient_temperature 100(2)
_diffrn_measured_fraction_theta_full 1.000
_diffrn_measured_fraction_theta_max 1.000
_diffrn_measurement_device_type 'CCD area detector'
_diffrn_measurement_method 'omega scans'
_diffrn_radiation_monochromator graphite
_diffrn_radiation_source 'fine-focus sealed tube'
_diffrn_radiation_type MoK\a
_diffrn_radiation_wavelength 0.71073
_diffrn_reflns_av_R_equivalents 0.0818
_diffrn_reflns_av_sigmaI/netI 0.0673
_diffrn_reflns_limit_h_max 56
_diffrn_reflns_limit_h_min -55
_diffrn_reflns_limit_k_max 11
_diffrn_reflns_limit_k_min -11
_diffrn_reflns_limit_l_max 19
_diffrn_reflns_limit_l_min -19
_diffrn_reflns_number 28504
_diffrn_reflns_theta_full 24.71
_diffrn_reflns_theta_max 24.71
_diffrn_reflns_theta_min 2.16
_diffrn_standards_decay_% 0
_diffrn_standards_interval_count 0
_diffrn_standards_number 0
_exptl_absorpt_coefficient_mu 9.990
_exptl_absorpt_correction_T_max 0.9067
_exptl_absorpt_correction_T_min 0.5020
_exptl_absorpt_correction_type multi-scan
_exptl_absorpt_process_details 'SAINT (Bruker-AXS, 2002)'
_exptl_crystal_colour orange
_exptl_crystal_density_diffrn 2.217
_exptl_crystal_density_method 'not measured'
_exptl_crystal_description lathe
_exptl_crystal_F_000 4680
_exptl_crystal_size_max 0.08
_exptl_crystal_size_mid 0.06
_exptl_crystal_size_min 0.01
_refine_diff_density_max 1.171
_refine_diff_density_min -1.008
_refine_diff_density_rms 0.201
_refine_ls_extinction_method none
_refine_ls_goodness_of_fit_ref 0.990
_refine_ls_hydrogen_treatment mixed
_refine_ls_matrix_type full
_refine_ls_number_parameters 416
_refine_ls_number_reflns 6433
_refine_ls_number_restraints 0
_refine_ls_restrained_S_all 0.990
_refine_ls_R_factor_all 0.0648
_refine_ls_R_factor_gt 0.0373
_refine_ls_shift/su_max 0.001
_refine_ls_shift/su_mean 0.000
_refine_ls_structure_factor_coef Fsqd
_refine_ls_weighting_details 'calc w=1/[\s^2^(Fo^2^)+(0.0265P)^2^+0.0000P] where P=(Fo^2^+2Fc^2^)/3'
_refine_ls_weighting_scheme calc
_refine_ls_wR_factor_gt 0.0678
_refine_ls_wR_factor_ref 0.0758
_reflns_number_gt 4723
_reflns_number_total 6433
_reflns_threshold_expression >2sigma(I)
_cod_data_source_file ic050150gsi20050131_031935.cif
_cod_data_source_block yb2se3br2
_cod_depositor_comments
;
The following automatic conversions were performed:
'_symmetry_cell_setting' value 'Monoclinic' changed to 'monoclinic'
according to '/home/saulius/struct/CIF-dictionaries/cif_core.dic'
dictionary named 'cif_core.dic' version 2.4.1 from 2010-06-29.

Automatic conversion script
Id: cif_fix_enum 1527 2010-12-29 10:47:43Z saulius 
;
_cod_original_formula_sum 'C32.50 H32.50 Br2 N6.50 Se3 Yb2'
_cod_database_code 4309190

loop_
_symmetry_equiv_pos_as_xyz
'x, y, z'
'-x, y, -z+1/2'
'x+1/2, y+1/2, z'
'-x+1/2, y+1/2, -z+1/2'
'-x, -y, -z'
'x, -y, z-1/2'
'-x+1/2, -y+1/2, -z'
'x+1/2, -y+1/2, z-1/2'

loop_
_atom_site_label
_atom_site_type_symbol
_atom_site_fract_x
_atom_site_fract_y
_atom_site_fract_z
_atom_site_U_iso_or_equiv
_atom_site_adp_type
_atom_site_occupancy
_atom_site_symmetry_multiplicity
_atom_site_calc_flag
_atom_site_refinement_flags
_atom_site_disorder_assembly
_atom_site_disorder_group
Yb1 Yb 0.090522(7) 0.83533(4) 0.39739(2) 0.01263(10) Uani 1 1 d . . .
Yb2 Yb 0.167164(7) 0.84567(4) 0.46370(2) 0.01360(10) Uani 1 1 d . . .
Se1 Se 0.136504(17) 0.93862(9) 0.33126(5) 0.01391(19) Uani 1 1 d . . .
Se2 Se 0.125513(17) 0.63945(9) 0.48939(5) 0.0161(2) Uani 1 1 d . . .
Se3 Se 0.119133(17) 0.85249(9) 0.55650(5) 0.01555(19) Uani 1 1 d . . .
Br1 Br 0.041349(17) 0.73876(9) 0.46160(5) 0.0181(2) Uani 1 1 d . . .
Br2 Br 0.203617(18) 0.75673(10) 0.59246(5) 0.0225(2) Uani 1 1 d . . .
N1 N 0.08743(14) 0.6338(7) 0.3054(4) 0.0154(16) Uani 1 1 d . . .
N2 N 0.06269(13) 0.9130(7) 0.2750(4) 0.0143(16) Uani 1 1 d . . .
N3 N 0.07536(13) 1.0686(7) 0.4359(4) 0.0148(16) Uani 1 1 d . . .
N4 N 0.17104(13) 1.0804(7) 0.5239(4) 0.0125(15) Uani 1 1 d . . .
N5 N 0.20932(14) 0.9544(7) 0.4068(4) 0.0198(17) Uani 1 1 d . . .
N6 N 0.18591(14) 0.6525(7) 0.3842(4) 0.0179(16) Uani 1 1 d . . .
C1 C 0.07712(17) 0.5144(9) 0.3281(5) 0.019(2) Uani 1 1 d . . .
H1 H 0.0682 0.5112 0.3778 0.023 Uiso 1 1 calc R . .
C2 C 0.0786(2) 0.3956(10) 0.2844(6) 0.032(2) Uani 1 1 d . . .
H2 H 0.0703 0.3127 0.3026 0.038 Uiso 1 1 calc R . .
C3 C 0.0925(2) 0.3954(10) 0.2125(6) 0.032(2) Uani 1 1 d . . .
H3 H 0.0945 0.3128 0.1818 0.038 Uiso 1 1 calc R . .
C4 C 0.10291(17) 0.5193(10) 0.1883(5) 0.025(2) Uani 1 1 d . . .
H4 H 0.1123 0.5242 0.1395 0.030 Uiso 1 1 calc R . .
C5 C 0.09987(17) 0.6387(9) 0.2345(5) 0.019(2) Uani 1 1 d . . .
H5 H 0.1067 0.7249 0.2158 0.023 Uiso 1 1 calc R . .
C6 C 0.03962(16) 0.8405(9) 0.2451(5) 0.0187(19) Uani 1 1 d . . .
H6 H 0.0339 0.7616 0.2744 0.022 Uiso 1 1 calc R . .
C7 C 0.02430(18) 0.8769(9) 0.1743(5) 0.022(2) Uani 1 1 d . . .
H7 H 0.0081 0.8249 0.1563 0.026 Uiso 1 1 calc R . .
C8 C 0.03234(17) 0.9877(9) 0.1299(5) 0.022(2) Uani 1 1 d . . .
H8 H 0.0220 1.0135 0.0807 0.026 Uiso 1 1 calc R . .
C9 C 0.05542(17) 1.0601(9) 0.1577(5) 0.021(2) Uani 1 1 d . . .
H9 H 0.0615 1.1372 0.1274 0.025 Uiso 1 1 calc R . .
C10 C 0.07029(17) 1.0223(8) 0.2298(5) 0.0166(19) Uani 1 1 d . . .
H10 H 0.0864 1.0750 0.2482 0.020 Uiso 1 1 calc R . .
C11 C 0.04862(18) 1.1087(9) 0.4386(5) 0.022(2) Uani 1 1 d . . .
H11 H 0.0343 1.0477 0.4170 0.026 Uiso 1 1 calc R . .
C12 C 0.04066(19) 1.2339(10) 0.4709(5) 0.029(2) Uani 1 1 d . . .
H12 H 0.0214 1.2572 0.4723 0.035 Uiso 1 1 calc R . .
C13 C 0.0612(2) 1.3241(9) 0.5010(5) 0.029(2) Uani 1 1 d . . .
H13 H 0.0565 1.4100 0.5250 0.035 Uiso 1 1 calc R . .
C14 C 0.0889(2) 1.2863(9) 0.4955(5) 0.027(2) Uani 1 1 d . . .
H14 H 0.1035 1.3483 0.5140 0.033 Uiso 1 1 calc R . .
C15 C 0.09534(18) 1.1612(9) 0.4640(5) 0.021(2) Uani 1 1 d . . .
H15 H 0.1146 1.1372 0.4614 0.026 Uiso 1 1 calc R . .
C16 C 0.16991(17) 1.1028(9) 0.6053(5) 0.019(2) Uani 1 1 d . . .
H16 H 0.1691 1.0247 0.6404 0.023 Uiso 1 1 calc R . .
C17 C 0.16988(17) 1.2330(9) 0.6388(5) 0.023(2) Uani 1 1 d . . .
H17 H 0.1689 1.2435 0.6960 0.027 Uiso 1 1 calc R . .
C18 C 0.17126(17) 1.3480(9) 0.5904(5) 0.020(2) Uani 1 1 d . . .
H18 H 0.1715 1.4392 0.6126 0.024 Uiso 1 1 calc R . .
C19 C 0.17235(17) 1.3252(9) 0.5067(5) 0.020(2) Uani 1 1 d . . .
H19 H 0.1732 1.4018 0.4705 0.024 Uiso 1 1 calc R . .
C20 C 0.17227(16) 1.1940(8) 0.4774(5) 0.0149(19) Uani 1 1 d . . .
H20 H 0.1731 1.1817 0.4203 0.018 Uiso 1 1 calc R . .
C21 C 0.23127(17) 1.0014(9) 0.4543(5) 0.022(2) Uani 1 1 d . . .
H21 H 0.2321 0.9801 0.5108 0.027 Uiso 1 1 calc R . .
C22 C 0.25266(17) 1.0787(9) 0.4258(6) 0.027(2) Uani 1 1 d . . .
H22 H 0.2675 1.1126 0.4622 0.032 Uiso 1 1 calc R . .
C23 C 0.2521(2) 1.1065(10) 0.3427(6) 0.036(3) Uani 1 1 d . . .
H23 H 0.2667 1.1583 0.3208 0.044 Uiso 1 1 calc R . .
C24 C 0.23018(19) 1.0574(10) 0.2937(6) 0.029(2) Uani 1 1 d . . .
H24 H 0.2291 1.0752 0.2368 0.035 Uiso 1 1 calc R . .
C25 C 0.20971(17) 0.9824(9) 0.3269(5) 0.019(2) Uani 1 1 d . . .
H25 H 0.1947 0.9478 0.2914 0.023 Uiso 1 1 calc R . .
C26 C 0.21255(18) 0.6077(9) 0.3938(5) 0.020(2) Uani 1 1 d . . .
H26 H 0.2253 0.6566 0.4304 0.024 Uiso 1 1 calc R . .
C27 C 0.22224(19) 0.4958(10) 0.3538(5) 0.028(2) Uani 1 1 d . . .
H27 H 0.2414 0.4689 0.3629 0.033 Uiso 1 1 calc R . .
C28 C 0.2045(2) 0.4213(10) 0.3003(5) 0.031(2) Uani 1 1 d . . .
H28 H 0.2110 0.3424 0.2724 0.038 Uiso 1 1 calc R . .
C29 C 0.17687(18) 0.4660(9) 0.2886(5) 0.020(2) Uani 1 1 d . . .
H29 H 0.1639 0.4180 0.2522 0.024 Uiso 1 1 calc R . .
C30 C 0.16844(18) 0.5821(8) 0.3310(5) 0.0167(19) Uani 1 1 d . . .
H30 H 0.1495 0.6129 0.3220 0.020 Uiso 1 1 calc R . .
N7 N 0.0000 0.5621(12) 0.2500 0.037(3) Uani 1 2 d S . .
C31 C 0.0092(2) 0.4910(10) 0.1887(6) 0.035(3) Uani 1 1 d . . .
H31 H 0.0158 0.5407 0.1440 0.042 Uiso 1 1 calc R . .
C32 C 0.00961(19) 0.3486(11) 0.1867(6) 0.035(2) Uani 1 1 d . . .
H32 H 0.0166 0.3018 0.1415 0.042 Uiso 1 1 calc R . .
C33 C 0.0000 0.2736(16) 0.2500 0.039(4) Uani 1 2 d S . .
H33 H 0.0000 0.1749 0.2500 0.047 Uiso 1 2 calc SR . .

loop_
_atom_site_aniso_label
_atom_site_aniso_U_11
_atom_site_aniso_U_22
_atom_site_aniso_U_33
_atom_site_aniso_U_23
_atom_site_aniso_U_13
_atom_site_aniso_U_12
Yb1 0.01280(19) 0.0133(2) 0.01173(18) -0.00065(16) 0.00022(14) -0.00067(16)
Yb2 0.01345(19) 0.0153(2) 0.01190(19) 0.00039(16) -0.00031(15) -0.00012(16)
Se1 0.0125(4) 0.0177(5) 0.0114(4) 0.0022(4) -0.0006(3) -0.0004(4)
Se2 0.0185(4) 0.0150(5) 0.0149(4) 0.0014(4) 0.0011(4) -0.0004(4)
Se3 0.0169(4) 0.0176(5) 0.0122(4) -0.0007(4) 0.0017(3) -0.0015(4)
Br1 0.0152(4) 0.0224(5) 0.0169(4) -0.0009(4) 0.0032(4) -0.0029(4)
Br2 0.0244(5) 0.0267(5) 0.0155(4) 0.0033(4) -0.0047(4) 0.0050(4)
N1 0.019(4) 0.015(4) 0.013(4) 0.003(3) 0.001(3) -0.002(3)
N2 0.006(4) 0.020(4) 0.016(4) 0.004(3) -0.001(3) 0.002(3)
N3 0.016(4) 0.017(4) 0.012(4) 0.006(3) 0.003(3) 0.004(3)
N4 0.010(4) 0.014(4) 0.014(4) 0.001(3) 0.002(3) -0.006(3)
N5 0.015(4) 0.027(4) 0.017(4) -0.003(3) 0.002(3) 0.001(3)
N6 0.020(4) 0.019(4) 0.014(4) 0.001(3) 0.000(3) 0.001(3)
C1 0.019(5) 0.020(5) 0.017(5) -0.006(4) 0.000(4) 0.000(4)
C2 0.043(6) 0.025(6) 0.028(6) 0.000(5) 0.012(5) -0.010(5)
C3 0.042(6) 0.026(6) 0.028(6) -0.010(5) 0.008(5) -0.001(5)
C4 0.018(5) 0.040(6) 0.018(5) -0.004(5) 0.002(4) 0.004(4)
C5 0.024(5) 0.019(5) 0.015(5) -0.003(4) -0.002(4) -0.002(4)
C6 0.015(4) 0.022(5) 0.019(5) 0.004(4) 0.002(4) 0.004(4)
C7 0.016(5) 0.026(6) 0.024(5) 0.003(4) 0.000(4) -0.005(4)
C8 0.021(5) 0.033(6) 0.012(5) -0.003(4) -0.001(4) 0.001(4)
C9 0.014(5) 0.031(6) 0.017(5) 0.010(4) 0.005(4) 0.005(4)
C10 0.022(5) 0.010(4) 0.018(5) 0.004(4) 0.005(4) -0.009(4)
C11 0.019(5) 0.026(5) 0.020(5) 0.002(4) 0.004(4) 0.001(4)
C12 0.018(5) 0.039(6) 0.030(6) 0.008(5) 0.006(4) 0.007(5)
C13 0.054(7) 0.013(5) 0.021(5) 0.004(4) 0.010(5) 0.005(5)
C14 0.034(6) 0.015(5) 0.032(6) -0.009(4) -0.004(5) -0.008(4)
C15 0.025(5) 0.013(5) 0.026(5) 0.002(4) 0.001(4) -0.005(4)
C16 0.018(5) 0.022(5) 0.018(5) 0.005(4) 0.001(4) -0.002(4)
C17 0.020(5) 0.030(6) 0.017(5) -0.004(4) -0.010(4) -0.001(4)
C18 0.024(5) 0.012(5) 0.024(5) -0.003(4) -0.005(4) -0.001(4)
C19 0.018(5) 0.017(5) 0.024(5) 0.004(4) 0.000(4) 0.000(4)
C20 0.013(4) 0.014(5) 0.018(5) 0.004(4) 0.000(4) -0.004(3)
C21 0.016(5) 0.035(6) 0.014(5) 0.008(4) -0.002(4) -0.004(4)
C22 0.007(4) 0.030(6) 0.041(6) 0.000(5) -0.006(4) -0.006(4)
C23 0.032(6) 0.041(7) 0.037(6) 0.018(5) 0.000(5) 0.002(5)
C24 0.026(5) 0.042(6) 0.019(5) 0.005(5) 0.006(4) 0.006(5)
C25 0.017(5) 0.029(5) 0.010(4) -0.008(4) 0.000(4) -0.004(4)
C26 0.019(5) 0.019(5) 0.022(5) 0.003(4) 0.004(4) -0.001(4)
C27 0.022(5) 0.042(6) 0.019(5) -0.009(5) 0.003(4) 0.012(5)
C28 0.050(7) 0.031(6) 0.014(5) 0.005(4) 0.003(5) 0.007(5)
C29 0.021(5) 0.018(5) 0.022(5) 0.002(4) 0.001(4) -0.002(4)
C30 0.024(5) 0.012(5) 0.013(5) 0.007(4) -0.004(4) 0.006(4)
N7 0.046(8) 0.024(7) 0.043(8) 0.000 0.017(6) 0.000
C31 0.033(6) 0.029(6) 0.044(7) 0.013(5) 0.010(5) 0.004(5)
C32 0.029(6) 0.047(7) 0.029(6) 0.000(5) 0.003(5) 0.002(5)
C33 0.050(10) 0.035(9) 0.032(8) 0.000 0.007(8) 0.000

loop_
_atom_type_symbol
_atom_type_description
_atom_type_scat_dispersion_real
_atom_type_scat_dispersion_imag
_atom_type_scat_source
C C 0.0033 0.0016 'International Tables Vol C Tables 4.2.6.8 and 6.1.1.4'
H H 0.0000 0.0000 'International Tables Vol C Tables 4.2.6.8 and 6.1.1.4'
N N 0.0061 0.0033 'International Tables Vol C Tables 4.2.6.8 and 6.1.1.4'
Se Se -0.0929 2.2259 'International Tables Vol C Tables 4.2.6.8 and 6.1.1.4'
Br Br -0.2901 2.4595 'International Tables Vol C Tables 4.2.6.8 and 6.1.1.4'
Yb Yb -0.3850 5.5486 'International Tables Vol C Tables 4.2.6.8 and 6.1.1.4'

loop_
_geom_angle_atom_site_label_1
_geom_angle_atom_site_label_2
_geom_angle_atom_site_label_3
_geom_angle
_geom_angle_site_symmetry_1
_geom_angle_site_symmetry_3
_geom_angle_publ_flag
N2 Yb1 N3 77.3(2) . . ?
N2 Yb1 N1 74.4(2) . . ?
N3 Yb1 N1 151.0(2) . . ?
N2 Yb1 Se1 87.94(15) . . ?
N3 Yb1 Se1 91.76(15) . . ?
N1 Yb1 Se1 93.22(15) . . ?
N2 Yb1 Br1 89.58(15) . . ?
N3 Yb1 Br1 86.29(15) . . ?
N1 Yb1 Br1 87.49(15) . . ?
Se1 Yb1 Br1 177.13(3) . . ?
N2 Yb1 Se3 158.01(16) . . ?
N3 Yb1 Se3 80.86(15) . . ?
N1 Yb1 Se3 127.62(15) . . ?
Se1 Yb1 Se3 90.01(3) . . ?
Br1 Yb1 Se3 91.76(3) . . ?
N2 Yb1 Se2 153.26(16) . . ?
N3 Yb1 Se2 129.39(15) . . ?
N1 Yb1 Se2 79.18(15) . . ?
Se1 Yb1 Se2 89.77(3) . . ?
Br1 Yb1 Se2 93.09(3) . . ?
Se3 Yb1 Se2 48.54(2) . . ?
N2 Yb1 Yb2 133.78(15) . . ?
N3 Yb1 Yb2 101.57(15) . . ?
N1 Yb1 Yb2 102.33(15) . . ?
Se1 Yb1 Yb2 45.870(19) . . ?
Br1 Yb1 Yb2 136.64(2) . . ?
Se3 Yb1 Yb2 48.885(18) . . ?
Se2 Yb1 Yb2 49.181(18) . . ?
N4 Yb2 N6 151.5(2) . . ?
N4 Yb2 N5 74.3(2) . . ?
N6 Yb2 N5 77.6(2) . . ?
N4 Yb2 Se1 92.32(15) . . ?
N6 Yb2 Se1 91.06(15) . . ?
N5 Yb2 Se1 87.82(16) . . ?
N4 Yb2 Br2 87.26(15) . . ?
N6 Yb2 Br2 86.59(15) . . ?
N5 Yb2 Br2 86.50(16) . . ?
Se1 Yb2 Br2 174.20(3) . . ?
N4 Yb2 Se3 78.66(14) . . ?
N6 Yb2 Se3 129.53(16) . . ?
N5 Yb2 Se3 152.85(16) . . ?
Se1 Yb2 Se3 90.88(3) . . ?
Br2 Yb2 Se3 94.71(3) . . ?
N4 Yb2 Se2 127.45(15) . . ?
N6 Yb2 Se2 80.74(16) . . ?
N5 Yb2 Se2 158.25(16) . . ?
Se1 Yb2 Se2 90.47(3) . . ?
Br2 Yb2 Se2 94.37(3) . . ?
Se3 Yb2 Se2 48.82(2) . . ?
N4 Yb2 Yb1 100.61(14) . . ?
N6 Yb2 Yb1 102.10(15) . . ?
N5 Yb2 Yb1 134.09(16) . . ?
Se1 Yb2 Yb1 46.372(19) . . ?
Br2 Yb2 Yb1 139.36(2) . . ?
Se3 Yb2 Yb1 49.326(18) . . ?
Se2 Yb2 Yb1 49.450(18) . . ?
Yb2 Se1 Yb1 87.76(3) . . ?
Se3 Se2 Yb2 65.24(3) . . ?
Se3 Se2 Yb1 65.54(3) . . ?
Yb2 Se2 Yb1 81.37(2) . . ?
Se2 Se3 Yb2 65.94(3) . . ?
Se2 Se3 Yb1 65.91(3) . . ?
Yb2 Se3 Yb1 81.79(2) . . ?
C1 N1 C5 118.3(7) . . ?
C1 N1 Yb1 121.5(5) . . ?
C5 N1 Yb1 119.7(5) . . ?
C10 N2 C6 116.2(7) . . ?
C10 N2 Yb1 122.6(5) . . ?
C6 N2 Yb1 121.0(5) . . ?
C11 N3 C15 116.5(7) . . ?
C11 N3 Yb1 124.9(6) . . ?
C15 N3 Yb1 118.3(5) . . ?
C20 N4 C16 116.0(7) . . ?
C20 N4 Yb2 121.6(5) . . ?
C16 N4 Yb2 122.2(5) . . ?
C21 N5 C25 115.9(7) . . ?
C21 N5 Yb2 122.5(5) . . ?
C25 N5 Yb2 121.2(5) . . ?
C26 N6 C30 116.8(7) . . ?
C26 N6 Yb2 123.8(6) . . ?
C30 N6 Yb2 119.4(5) . . ?
N1 C1 C2 123.4(8) . . ?
C1 C2 C3 119.8(9) . . ?
C4 C3 C2 116.9(9) . . ?
C3 C4 C5 120.6(8) . . ?
N1 C5 C4 121.0(8) . . ?
N2 C6 C7 122.7(8) . . ?
C8 C7 C6 120.0(8) . . ?
C9 C8 C7 118.5(8) . . ?
C8 C9 C10 120.4(8) . . ?
N2 C10 C9 122.2(8) . . ?
N3 C11 C12 123.7(8) . . ?
C13 C12 C11 118.7(9) . . ?
C12 C13 C14 118.1(9) . . ?
C15 C14 C13 120.4(9) . . ?
C14 C15 N3 122.6(8) . . ?
N4 C16 C17 122.9(8) . . ?
C18 C17 C16 120.3(8) . . ?
C17 C18 C19 116.9(8) . . ?
C20 C19 C18 119.9(8) . . ?
N4 C20 C19 124.0(8) . . ?
N5 C21 C22 123.6(8) . . ?
C21 C22 C23 118.6(8) . . ?
C24 C23 C22 118.2(9) . . ?
C23 C24 C25 119.4(9) . . ?
N5 C25 C24 124.2(8) . . ?
N6 C26 C27 123.4(8) . . ?
C26 C27 C28 120.5(9) . . ?
C27 C28 C29 117.4(9) . . ?
C28 C29 C30 119.1(8) . . ?
N6 C30 C29 122.8(8) . . ?
C31 N7 C31 117.6(13) . 2 ?
N7 C31 C32 122.9(10) . . ?
C31 C32 C33 120.1(11) . . ?
C32 C33 C32 116.5(14) 2 . ?

loop_
_geom_bond_atom_site_label_1
_geom_bond_atom_site_label_2
_geom_bond_distance
_geom_bond_site_symmetry_2
_geom_bond_publ_flag
Yb1 N2 2.445(6) . ?
Yb1 N3 2.457(7) . ?
Yb1 N1 2.457(7) . ?
Yb1 Se1 2.7086(9) . ?
Yb1 Br1 2.8016(9) . ?
Yb1 Se3 2.8652(9) . ?
Yb1 Se2 2.8736(9) . ?
Yb1 Yb2 3.7391(6) . ?
Yb2 N4 2.468(6) . ?
Yb2 N6 2.477(7) . ?
Yb2 N5 2.509(7) . ?
Yb2 Se1 2.6858(9) . ?
Yb2 Br2 2.7744(9) . ?
Yb2 Se3 2.8462(9) . ?
Yb2 Se2 2.8621(9) . ?
Se2 Se3 2.3591(12) . ?
N1 C1 1.315(10) . ?
N1 C5 1.348(10) . ?
N2 C10 1.353(9) . ?
N2 C6 1.364(10) . ?
N3 C11 1.337(10) . ?
N3 C15 1.360(10) . ?
N4 C20 1.338(9) . ?
N4 C16 1.361(10) . ?
N5 C21 1.338(10) . ?
N5 C25 1.341(10) . ?
N6 C26 1.340(10) . ?
N6 C30 1.346(10) . ?
C1 C2 1.356(12) . ?
C2 C3 1.396(12) . ?
C3 C4 1.363(12) . ?
C4 C5 1.390(11) . ?
C6 C7 1.373(11) . ?
C7 C8 1.363(11) . ?
C8 C9 1.354(11) . ?
C9 C10 1.385(11) . ?
C11 C12 1.382(12) . ?
C12 C13 1.375(12) . ?
C13 C14 1.377(13) . ?
C14 C15 1.356(11) . ?
C16 C17 1.369(11) . ?
C17 C18 1.369(11) . ?
C18 C19 1.398(11) . ?
C19 C20 1.352(11) . ?
C21 C22 1.373(11) . ?
C22 C23 1.391(12) . ?
C23 C24 1.358(13) . ?
C24 C25 1.361(12) . ?
C26 C27 1.361(11) . ?
C27 C28 1.375(12) . ?
C28 C29 1.389(12) . ?
C29 C30 1.393(11) . ?
N7 C31 1.319(11) . ?
N7 C31 1.319(11) 2 ?
C31 C32 1.371(13) . ?
C32 C33 1.373(12) . ?
C33 C32 1.373(12) 2 ?

loop_
_geom_torsion_atom_site_label_1
_geom_torsion_atom_site_label_2
_geom_torsion_atom_site_label_3
_geom_torsion_atom_site_label_4
_geom_torsion
_geom_torsion_site_symmetry_1
_geom_torsion_site_symmetry_2
_geom_torsion_site_symmetry_3
_geom_torsion_site_symmetry_4
_geom_torsion_publ_flag
N2 Yb1 Yb2 N4 85.4(3) . . . . ?
N3 Yb1 Yb2 N4 1.9(2) . . . . ?
N1 Yb1 Yb2 N4 165.4(2) . . . . ?
Se1 Yb1 Yb2 N4 83.01(15) . . . . ?
Br1 Yb1 Yb2 N4 -95.00(15) . . . . ?
Se3 Yb1 Yb2 N4 -64.87(15) . . . . ?
Se2 Yb1 Yb2 N4 -130.84(15) . . . . ?
N2 Yb1 Yb2 N6 -77.4(3) . . . . ?
N3 Yb1 Yb2 N6 -160.8(2) . . . . ?
N1 Yb1 Yb2 N6 2.7(2) . . . . ?
Se1 Yb1 Yb2 N6 -79.73(16) . . . . ?
Br1 Yb1 Yb2 N6 102.25(16) . . . . ?
Se3 Yb1 Yb2 N6 132.38(16) . . . . ?
Se2 Yb1 Yb2 N6 66.42(16) . . . . ?
N2 Yb1 Yb2 N5 7.0(3) . . . . ?
N3 Yb1 Yb2 N5 -76.4(3) . . . . ?
N1 Yb1 Yb2 N5 87.1(3) . . . . ?
Se1 Yb1 Yb2 N5 4.7(2) . . . . ?
Br1 Yb1 Yb2 N5 -173.4(2) . . . . ?
Se3 Yb1 Yb2 N5 -143.2(2) . . . . ?
Se2 Yb1 Yb2 N5 150.8(2) . . . . ?
N2 Yb1 Yb2 Se1 2.4(2) . . . . ?
N3 Yb1 Yb2 Se1 -81.08(15) . . . . ?
N1 Yb1 Yb2 Se1 82.42(16) . . . . ?
Br1 Yb1 Yb2 Se1 -178.02(4) . . . . ?
Se3 Yb1 Yb2 Se1 -147.88(4) . . . . ?
Se2 Yb1 Yb2 Se1 146.15(4) . . . . ?
N2 Yb1 Yb2 Br2 -176.4(2) . . . . ?
N3 Yb1 Yb2 Br2 100.19(15) . . . . ?
N1 Yb1 Yb2 Br2 -96.31(16) . . . . ?
Se1 Yb1 Yb2 Br2 -178.73(4) . . . . ?
Br1 Yb1 Yb2 Br2 3.25(5) . . . . ?
Se3 Yb1 Yb2 Br2 33.39(4) . . . . ?
Se2 Yb1 Yb2 Br2 -32.58(4) . . . . ?
N2 Yb1 Yb2 Se3 150.3(2) . . . . ?
N3 Yb1 Yb2 Se3 66.80(15) . . . . ?
N1 Yb1 Yb2 Se3 -129.69(15) . . . . ?
Se1 Yb1 Yb2 Se3 147.88(4) . . . . ?
Br1 Yb1 Yb2 Se3 -30.13(4) . . . . ?
Se2 Yb1 Yb2 Se3 -65.97(3) . . . . ?
N2 Yb1 Yb2 Se2 -143.8(2) . . . . ?
N3 Yb1 Yb2 Se2 132.77(15) . . . . ?
N1 Yb1 Yb2 Se2 -63.73(15) . . . . ?
Se1 Yb1 Yb2 Se2 -146.15(4) . . . . ?
Br1 Yb1 Yb2 Se2 35.83(4) . . . . ?
Se3 Yb1 Yb2 Se2 65.97(3) . . . . ?
N4 Yb2 Se1 Yb1 -102.47(14) . . . . ?
N6 Yb2 Se1 Yb1 105.79(16) . . . . ?
N5 Yb2 Se1 Yb1 -176.65(16) . . . . ?
Br2 Yb2 Se1 Yb1 171.8(3) . . . . ?
Se3 Yb2 Se1 Yb1 -23.78(3) . . . . ?
Se2 Yb2 Se1 Yb1 25.04(3) . . . . ?
N2 Yb1 Se1 Yb2 -178.29(16) . . . . ?
N3 Yb1 Se1 Yb2 104.47(15) . . . . ?
N1 Yb1 Se1 Yb2 -104.08(15) . . . . ?
Br1 Yb1 Se1 Yb2 151.6(6) . . . . ?
Se3 Yb1 Se1 Yb2 23.61(3) . . . . ?
Se2 Yb1 Se1 Yb2 -24.93(3) . . . . ?
N4 Yb2 Se2 Se3 2.53(19) . . . . ?
N6 Yb2 Se2 Se3 178.25(16) . . . . ?
N5 Yb2 Se2 Se3 -176.0(4) . . . . ?
Se1 Yb2 Se2 Se3 -90.75(3) . . . . ?
Br2 Yb2 Se2 Se3 92.43(3) . . . . ?
Yb1 Yb2 Se2 Se3 -66.97(3) . . . . ?
N4 Yb2 Se2 Yb1 69.51(19) . . . . ?
N6 Yb2 Se2 Yb1 -114.77(15) . . . . ?
N5 Yb2 Se2 Yb1 -109.1(4) . . . . ?
Se1 Yb2 Se2 Yb1 -23.78(2) . . . . ?
Br2 Yb2 Se2 Yb1 159.41(3) . . . . ?
Se3 Yb2 Se2 Yb1 66.97(3) . . . . ?
N2 Yb1 Se2 Se3 175.2(3) . . . . ?
N3 Yb1 Se2 Se3 -1.9(2) . . . . ?
N1 Yb1 Se2 Se3 -176.46(16) . . . . ?
Se1 Yb1 Se2 Se3 90.21(3) . . . . ?
Br1 Yb1 Se2 Se3 -89.61(3) . . . . ?
Yb2 Yb1 Se2 Se3 66.65(3) . . . . ?
N2 Yb1 Se2 Yb2 108.5(3) . . . . ?
N3 Yb1 Se2 Yb2 -68.5(2) . . . . ?
N1 Yb1 Se2 Yb2 116.89(16) . . . . ?
Se1 Yb1 Se2 Yb2 23.57(2) . . . . ?
Br1 Yb1 Se2 Yb2 -156.26(2) . . . . ?
Se3 Yb1 Se2 Yb2 -66.65(3) . . . . ?
Yb1 Se2 Se3 Yb2 -91.62(2) . . . . ?
Yb2 Se2 Se3 Yb1 91.62(2) . . . . ?
N4 Yb2 Se3 Se2 -177.95(15) . . . . ?
N6 Yb2 Se3 Se2 -2.2(2) . . . . ?
N5 Yb2 Se3 Se2 176.8(3) . . . . ?
Se1 Yb2 Se3 Se2 89.86(3) . . . . ?
Br2 Yb2 Se3 Se2 -91.70(3) . . . . ?
Yb1 Yb2 Se3 Se2 67.22(3) . . . . ?
N4 Yb2 Se3 Yb1 114.83(15) . . . . ?
N6 Yb2 Se3 Yb1 -69.5(2) . . . . ?
N5 Yb2 Se3 Yb1 109.6(3) . . . . ?
Se1 Yb2 Se3 Yb1 22.64(3) . . . . ?
Br2 Yb2 Se3 Yb1 -158.92(3) . . . . ?
Se2 Yb2 Se3 Yb1 -67.22(3) . . . . ?
N2 Yb1 Se3 Se2 -174.2(4) . . . . ?
N3 Yb1 Se3 Se2 178.54(15) . . . . ?
N1 Yb1 Se3 Se2 4.39(19) . . . . ?
Se1 Yb1 Se3 Se2 -89.69(3) . . . . ?
Br1 Yb1 Se3 Se2 92.57(3) . . . . ?
Yb2 Yb1 Se3 Se2 -67.25(3) . . . . ?
N2 Yb1 Se3 Yb2 -106.9(4) . . . . ?
N3 Yb1 Se3 Yb2 -114.21(15) . . . . ?
N1 Yb1 Se3 Yb2 71.64(19) . . . . ?
Se1 Yb1 Se3 Yb2 -22.43(3) . . . . ?
Br1 Yb1 Se3 Yb2 159.83(3) . . . . ?
Se2 Yb1 Se3 Yb2 67.25(3) . . . . ?
N2 Yb1 N1 C1 -123.2(6) . . . . ?
N3 Yb1 N1 C1 -110.7(7) . . . . ?
Se1 Yb1 N1 C1 149.8(6) . . . . ?
Br1 Yb1 N1 C1 -32.9(6) . . . . ?
Se3 Yb1 N1 C1 57.3(7) . . . . ?
Se2 Yb1 N1 C1 60.7(6) . . . . ?
Yb2 Yb1 N1 C1 104.4(6) . . . . ?
N2 Yb1 N1 C5 65.8(6) . . . . ?
N3 Yb1 N1 C5 78.4(7) . . . . ?
Se1 Yb1 N1 C5 -21.1(6) . . . . ?
Br1 Yb1 N1 C5 156.1(6) . . . . ?
Se3 Yb1 N1 C5 -113.6(5) . . . . ?
Se2 Yb1 N1 C5 -110.3(6) . . . . ?
Yb2 Yb1 N1 C5 -66.6(6) . . . . ?
N3 Yb1 N2 C10 64.4(6) . . . . ?
N1 Yb1 N2 C10 -121.8(6) . . . . ?
Se1 Yb1 N2 C10 -27.8(6) . . . . ?
Br1 Yb1 N2 C10 150.7(6) . . . . ?
Se3 Yb1 N2 C10 57.1(8) . . . . ?
Se2 Yb1 N2 C10 -113.2(6) . . . . ?
Yb2 Yb1 N2 C10 -29.5(7) . . . . ?
N3 Yb1 N2 C6 -120.8(6) . . . . ?
N1 Yb1 N2 C6 53.0(6) . . . . ?
Se1 Yb1 N2 C6 146.9(6) . . . . ?
Br1 Yb1 N2 C6 -34.5(6) . . . . ?
Se3 Yb1 N2 C6 -128.2(5) . . . . ?
Se2 Yb1 N2 C6 61.5(7) . . . . ?
Yb2 Yb1 N2 C6 145.2(5) . . . . ?
N2 Yb1 N3 C11 60.2(6) . . . . ?
N1 Yb1 N3 C11 47.8(8) . . . . ?
Se1 Yb1 N3 C11 147.7(6) . . . . ?
Br1 Yb1 N3 C11 -30.2(6) . . . . ?
Se3 Yb1 N3 C11 -122.6(6) . . . . ?
Se2 Yb1 N3 C11 -121.1(6) . . . . ?
Yb2 Yb1 N3 C11 -167.1(6) . . . . ?
N2 Yb1 N3 C15 -126.2(6) . . . . ?
N1 Yb1 N3 C15 -138.6(6) . . . . ?
Se1 Yb1 N3 C15 -38.7(5) . . . . ?
Br1 Yb1 N3 C15 143.4(6) . . . . ?
Se3 Yb1 N3 C15 51.0(5) . . . . ?
Se2 Yb1 N3 C15 52.4(6) . . . . ?
Yb2 Yb1 N3 C15 6.5(6) . . . . ?
N6 Yb2 N4 C20 63.4(8) . . . . ?
N5 Yb2 N4 C20 54.0(6) . . . . ?
Se1 Yb2 N4 C20 -33.1(6) . . . . ?
Br2 Yb2 N4 C20 141.1(6) . . . . ?
Se3 Yb2 N4 C20 -123.5(6) . . . . ?
Se2 Yb2 N4 C20 -125.5(5) . . . . ?
Yb1 Yb2 N4 C20 -79.1(6) . . . . ?
N6 Yb2 N4 C16 -121.7(6) . . . . ?
N5 Yb2 N4 C16 -131.2(6) . . . . ?
Se1 Yb2 N4 C16 141.8(6) . . . . ?
Br2 Yb2 N4 C16 -44.0(6) . . . . ?
Se3 Yb2 N4 C16 51.3(6) . . . . ?
Se2 Yb2 N4 C16 49.4(6) . . . . ?
Yb1 Yb2 N4 C16 95.8(6) . . . . ?
N4 Yb2 N5 C21 58.0(6) . . . . ?
N6 Yb2 N5 C21 -117.4(7) . . . . ?
Se1 Yb2 N5 C21 151.0(6) . . . . ?
Br2 Yb2 N5 C21 -30.2(6) . . . . ?
Se3 Yb2 N5 C21 63.3(8) . . . . ?
Se2 Yb2 N5 C21 -123.2(6) . . . . ?
Yb1 Yb2 N5 C21 147.6(6) . . . . ?
N4 Yb2 N5 C25 -114.6(7) . . . . ?
N6 Yb2 N5 C25 70.0(6) . . . . ?
Se1 Yb2 N5 C25 -21.6(6) . . . . ?
Br2 Yb2 N5 C25 157.3(6) . . . . ?
Se3 Yb2 N5 C25 -109.2(6) . . . . ?
Se2 Yb2 N5 C25 64.2(8) . . . . ?
Yb1 Yb2 N5 C25 -24.9(7) . . . . ?
N4 Yb2 N6 C26 44.3(9) . . . . ?
N5 Yb2 N6 C26 53.6(6) . . . . ?
Se1 Yb2 N6 C26 141.1(6) . . . . ?
Br2 Yb2 N6 C26 -33.6(6) . . . . ?
Se3 Yb2 N6 C26 -126.9(6) . . . . ?
Se2 Yb2 N6 C26 -128.6(6) . . . . ?
Yb1 Yb2 N6 C26 -173.5(6) . . . . ?
N4 Yb2 N6 C30 -139.3(6) . . . . ?
N5 Yb2 N6 C30 -130.0(6) . . . . ?
Se1 Yb2 N6 C30 -42.5(6) . . . . ?
Br2 Yb2 N6 C30 142.8(6) . . . . ?
Se3 Yb2 N6 C30 49.5(6) . . . . ?
Se2 Yb2 N6 C30 47.8(5) . . . . ?
Yb1 Yb2 N6 C30 2.9(6) . . . . ?
C5 N1 C1 C2 0.7(13) . . . . ?
Yb1 N1 C1 C2 -170.3(7) . . . . ?
N1 C1 C2 C3 2.1(14) . . . . ?
C1 C2 C3 C4 -2.7(14) . . . . ?
C2 C3 C4 C5 0.5(14) . . . . ?
C1 N1 C5 C4 -2.9(12) . . . . ?
Yb1 N1 C5 C4 168.3(6) . . . . ?
C3 C4 C5 N1 2.3(13) . . . . ?
C10 N2 C6 C7 -1.6(12) . . . . ?
Yb1 N2 C6 C7 -176.7(6) . . . . ?
N2 C6 C7 C8 1.5(13) . . . . ?
C6 C7 C8 C9 -0.4(13) . . . . ?
C7 C8 C9 C10 -0.5(13) . . . . ?
C6 N2 C10 C9 0.7(11) . . . . ?
Yb1 N2 C10 C9 175.7(6) . . . . ?
C8 C9 C10 N2 0.3(13) . . . . ?
C15 N3 C11 C12 -2.8(12) . . . . ?
Yb1 N3 C11 C12 170.8(6) . . . . ?
N3 C11 C12 C13 1.1(13) . . . . ?
C11 C12 C13 C14 1.6(13) . . . . ?
C12 C13 C14 C15 -2.4(14) . . . . ?
C13 C14 C15 N3 0.7(14) . . . . ?
C11 N3 C15 C14 1.9(12) . . . . ?
Yb1 N3 C15 C14 -172.2(7) . . . . ?
C20 N4 C16 C17 0.3(11) . . . . ?
Yb2 N4 C16 C17 -174.9(6) . . . . ?
N4 C16 C17 C18 -0.5(13) . . . . ?
C16 C17 C18 C19 0.7(12) . . . . ?
C17 C18 C19 C20 -0.6(12) . . . . ?
C16 N4 C20 C19 -0.2(11) . . . . ?
Yb2 N4 C20 C19 175.0(6) . . . . ?
C18 C19 C20 N4 0.3(13) . . . . ?
C25 N5 C21 C22 2.6(13) . . . . ?
Yb2 N5 C21 C22 -170.3(7) . . . . ?
N5 C21 C22 C23 -2.2(14) . . . . ?
C21 C22 C23 C24 1.0(14) . . . . ?
C22 C23 C24 C25 -0.5(14) . . . . ?
C21 N5 C25 C24 -2.1(13) . . . . ?
Yb2 N5 C25 C24 171.0(7) . . . . ?
C23 C24 C25 N5 1.1(15) . . . . ?
C30 N6 C26 C27 -0.9(12) . . . . ?
Yb2 N6 C26 C27 175.6(6) . . . . ?
N6 C26 C27 C28 -0.2(14) . . . . ?
C26 C27 C28 C29 0.7(13) . . . . ?
C27 C28 C29 C30 -0.1(13) . . . . ?
C26 N6 C30 C29 1.5(11) . . . . ?
Yb2 N6 C30 C29 -175.1(6) . . . . ?
C28 C29 C30 N6 -1.0(12) . . . . ?
C31 N7 C31 C32 -0.2(7) 2 . . . ?
N7 C31 C32 C33 0.5(14) . . . . ?
C31 C32 C33 C32 -0.2(7) . . . 2 ?
